data_4036139
loop_
_publ_author_name
'Dova, Davide'
'Cauteruccio, Silvia'
'Prager, Stefan'
'Dreuw, Andreas'
'Graiff, Claudia'
'Licandro, Emanuela'

_publ_section_title
;
 Chiral thiahelicene-based alkyl phosphine-borane complexes: synthesis,
 X-ray characterization, and theoretical and experimental investigations
 of optical properties.
;
_journal_issue 8
_journal_name_full 'The Journal of organic chemistry'
_journal_page_first 3921
_journal_page_last 3928
_journal_paper_doi 10.1021/acs.joc.5b00243
_journal_volume 80
_journal_year 2015
_chemical_formula_sum 'C39.5 H50 B Cl P S4'
_chemical_formula_weight 730.27
_space_group_IT_number 15
_space_group_name_Hall '-C 2yc'
_space_group_name_H-M_alt 'C 1 2/c 1'
_symmetry_cell_setting monoclinic
_symmetry_space_group_name_H-M 'C 1 2/c 1'
_atom_sites_solution_hydrogens geom
_atom_sites_solution_primary direct
_atom_sites_solution_secondary difmap
_audit_creation_method SHELXL-97
_cell_angle_alpha 90.00
_cell_angle_beta 118.668(2)
_cell_angle_gamma 90.00
_cell_formula_units_Z 8
_cell_length_a 35.939(5)
_cell_length_b 11.4367(17)
_cell_length_c 22.415(3)
_cell_measurement_reflns_used 999
_cell_measurement_temperature 296(2)
_cell_measurement_theta_max 28
_cell_measurement_theta_min 2
_cell_volume 8084(2)
_computing_cell_refinement 'APEX II (Bruker, 2008)'
_computing_data_collection 'APEX II (Bruker, 2008)'
_computing_data_reduction 'SAINT (Bruker, 2008)'
_computing_molecular_graphics 'ORTEP-3 for Windows (Farrugia, 1997)'
_computing_publication_material 'WinGX (Farrugia, 1999)'
_computing_structure_refinement 'SHELXL-97 (Sheldrick, 1997)'
_computing_structure_solution 'SHELXS-97 (Sheldrick, 1990)'
_diffrn_ambient_temperature 296(2)
_diffrn_measured_fraction_theta_full 0.997
_diffrn_measured_fraction_theta_max 0.997
_diffrn_measurement_device_type 'Bruker Apex II'
_diffrn_measurement_method 'omega scan'
_diffrn_radiation_monochromator graphite
_diffrn_radiation_source 'fine-focus sealed tube'
_diffrn_radiation_type MoK\a
_diffrn_radiation_wavelength 0.71073
_diffrn_reflns_av_R_equivalents 0.0330
_diffrn_reflns_av_sigmaI/netI 0.0427
_diffrn_reflns_limit_h_max 51
_diffrn_reflns_limit_h_min -51
_diffrn_reflns_limit_k_max 16
_diffrn_reflns_limit_k_min -16
_diffrn_reflns_limit_l_max 31
_diffrn_reflns_limit_l_min -32
_diffrn_reflns_number 64390
_diffrn_reflns_theta_full 30.53
_diffrn_reflns_theta_max 30.53
_diffrn_reflns_theta_min 1.29
_exptl_absorpt_coefficient_mu 0.367
_exptl_absorpt_correction_T_max 0.7461
_exptl_absorpt_correction_T_min 0.6488
_exptl_absorpt_correction_type empirical
_exptl_crystal_density_diffrn 1.200
_exptl_crystal_density_method 'not measured'
_exptl_crystal_description prism
_exptl_crystal_F_000 3104
_exptl_crystal_size_max 0.18
_exptl_crystal_size_mid 0.17
_exptl_crystal_size_min 0.15
_refine_diff_density_max 0.296
_refine_diff_density_min -0.417
_refine_diff_density_rms 0.064
_refine_ls_extinction_method none
_refine_ls_goodness_of_fit_ref 1.024
_refine_ls_hydrogen_treatment constr
_refine_ls_matrix_type full
_refine_ls_number_parameters 466
_refine_ls_number_reflns 12323
_refine_ls_number_restraints 11
_refine_ls_restrained_S_all 1.025
_refine_ls_R_factor_all 0.0760
_refine_ls_R_factor_gt 0.0437
_refine_ls_shift/su_max 0.001
_refine_ls_shift/su_mean 0.000
_refine_ls_structure_factor_coef Fsqd
_refine_ls_weighting_details 'calc w=1/[\s^2^(Fo^2^)+(0.0982P)^2^+0.0000P] where P=(Fo^2^+2Fc^2^)/3'
_refine_ls_weighting_scheme calc
_refine_ls_wR_factor_gt 0.1533
_refine_ls_wR_factor_ref 0.1704
_reflns_number_gt 7448
_reflns_number_total 12323
_reflns_threshold_expression >2sigma(I)
_cod_data_source_file jo5b00243_si_001.cif
_cod_data_source_block monosubstituted_ddd38
_cod_original_sg_symbol_H-M C2/c
_cod_original_formula_sum 'C39.50 H50 B Cl P S4'
_cod_database_code 4036139

loop_
_symmetry_equiv_pos_as_xyz
'x, y, z'
'-x, y, -z+1/2'
'x+1/2, y+1/2, z'
'-x+1/2, y+1/2, -z+1/2'
'-x, -y, -z'
'x, -y, z-1/2'
'-x+1/2, -y+1/2, -z'
'x+1/2, -y+1/2, z-1/2'

loop_
_atom_site_label
_atom_site_type_symbol
_atom_site_fract_x
_atom_site_fract_y
_atom_site_fract_z
_atom_site_U_iso_or_equiv
_atom_site_adp_type
_atom_site_occupancy
_atom_site_symmetry_multiplicity
_atom_site_calc_flag
_atom_site_refinement_flags
B B 0.07512(10) 0.9140(3) 0.20055(15) 0.0654(8) Uani 1 1 d .
H0A H 0.0946 0.8576 0.2315 0.098 Uiso 1 1 calc R
H0B H 0.0538 0.8744 0.1612 0.098 Uiso 1 1 calc R
H0C H 0.0619 0.9560 0.2225 0.098 Uiso 1 1 calc R
C1 C 0.14982(6) 1.08159(19) 0.24800(9) 0.0430(4) Uani 1 1 d .
C2 C 0.16382(6) 1.04112(18) 0.31291(9) 0.0389(4) Uani 1 1 d .
H2 H 0.1509 0.9803 0.3236 0.047 Uiso 1 1 calc R
C3 C 0.20045(6) 1.10225(17) 0.36256(9) 0.0371(4) Uani 1 1 d .
C4 C 0.22645(6) 1.08109(16) 0.43477(9) 0.0367(4) Uani 1 1 d .
C5 C 0.22199(6) 0.99809(16) 0.47825(9) 0.0378(4) Uani 1 1 d .
C6 C 0.18634(6) 0.92860(18) 0.47104(11) 0.0449(5) Uani 1 1 d .
C7 C 0.14141(7) 0.94459(19) 0.43181(11) 0.0480(5) Uani 1 1 d .
C8 C 0.11656(7) 1.0470(2) 0.40087(14) 0.0591(6) Uani 1 1 d .
C9 C 0.12954(7) 1.1638(2) 0.40134(13) 0.0596(6) Uani 1 1 d .
H9 H 0.1579 1.1858 0.4212 0.071 Uiso 1 1 calc R
C10 C 0.09685(8) 1.2418(2) 0.37004(15) 0.0695(7) Uani 1 1 d .
H10 H 0.1003 1.3213 0.3657 0.083 Uiso 1 1 calc R
C11 C 0.07330(8) 1.0387(2) 0.37016(14) 0.0597(6) Uani 1 1 d .
C12 C 0.05126(8) 0.9326(3) 0.36833(14) 0.0690(7) Uani 1 1 d .
H12 H 0.0218 0.9287 0.3449 0.083 Uiso 1 1 calc R
C13 C 0.07455(9) 0.8405(3) 0.40135(14) 0.0721(8) Uani 1 1 d .
H13 H 0.0609 0.7722 0.4028 0.087 Uiso 1 1 calc R
C14 C 0.11910(7) 0.84278(18) 0.43421(12) 0.0484(5) Uani 1 1 d .
C15 C 0.19660(6) 0.82523(18) 0.51058(11) 0.0465(5) Uani 1 1 d .
C16 C 0.23758(8) 0.79827(19) 0.56450(11) 0.0500(5) Uani 1 1 d .
C17 C 0.26986(6) 0.87981(19) 0.58074(10) 0.0467(5) Uani 1 1 d .
C18 C 0.26146(6) 0.97616(17) 0.53687(10) 0.0408(4) Uani 1 1 d .
C19 C 0.26663(6) 1.13626(18) 0.46607(10) 0.0424(4) Uani 1 1 d .
C20 C 0.27835(7) 1.2235(2) 0.43435(11) 0.0510(5) Uani 1 1 d .
H20 H 0.3043 1.2614 0.4583 0.061 Uiso 1 1 calc R
C21 C 0.25207(7) 1.25250(19) 0.36924(11) 0.0476(5) Uani 1 1 d .
H21 H 0.2590 1.3128 0.3485 0.057 Uiso 1 1 calc R
C22 C 0.21384(6) 1.19006(19) 0.33280(10) 0.0446(4) Uani 1 1 d .
C23 C 0.24343(8) 0.6852(2) 0.60269(11) 0.0542(6) Uani 1 1 d .
H23A H 0.2730 0.6626 0.6231 0.065 Uiso 1 1 calc R
H23B H 0.2269 0.6248 0.5705 0.065 Uiso 1 1 calc R
C24 C 0.23047(10) 0.6908(2) 0.65853(13) 0.0629(7) Uani 1 1 d .
H24A H 0.2501 0.7407 0.6951 0.076 Uiso 1 1 calc R
H24B H 0.2024 0.7252 0.6401 0.076 Uiso 1 1 calc R
C25 C 0.23012(11) 0.5735(3) 0.68602(15) 0.0762(8) Uani 1 1 d .
H25A H 0.2102 0.5245 0.6502 0.114 Uiso 1 1 calc R
H25B H 0.2220 0.5802 0.7210 0.114 Uiso 1 1 calc R
H25C H 0.2579 0.5397 0.7048 0.114 Uiso 1 1 calc R
C26 C 0.31313(7) 0.8703(2) 0.64155(11) 0.0570(6) Uani 1 1 d .
H26A H 0.3342 0.8909 0.6281 0.068 Uiso 1 1 calc R
H26B H 0.3180 0.7897 0.6569 0.068 Uiso 1 1 calc R
C27 C 0.31902(9) 0.9483(3) 0.70060(13) 0.0718(7) Uani 1 1 d .
H27A H 0.3074 1.0251 0.6831 0.086 Uiso 1 1 calc R
H27B H 0.3032 0.9157 0.7215 0.086 Uiso 1 1 calc R
C28 C 0.36511(14) 0.9615(4) 0.75434(18) 0.1219(15) Uani 1 1 d .
H28A H 0.3757 0.8875 0.7762 0.183 Uiso 1 1 calc R
H28B H 0.3673 1.0180 0.7875 0.183 Uiso 1 1 calc R
H28C H 0.3815 0.9872 0.7333 0.183 Uiso 1 1 calc R
C29 C 0.12800(7) 0.9434(2) 0.12322(11) 0.0534(5) Uani 1 1 d .
C30 C 0.14740(10) 0.8316(2) 0.16288(16) 0.0736(7) Uani 1 1 d .
H30A H 0.1268 0.7915 0.1710 0.110 Uiso 1 1 calc R
H30B H 0.1716 0.8507 0.2056 0.110 Uiso 1 1 calc R
H30C H 0.1560 0.7822 0.1371 0.110 Uiso 1 1 calc R
C31 C 0.09309(9) 0.9117(3) 0.05350(15) 0.0722(7) Uani 1 1 d .
H31A H 0.0784 0.9813 0.0301 0.108 Uiso 1 1 calc R
H31B H 0.0736 0.8594 0.0576 0.108 Uiso 1 1 calc R
H31C H 0.1051 0.8742 0.0283 0.108 Uiso 1 1 calc R
C32 C 0.16187(9) 1.0112(2) 0.11585(14) 0.0652(7) Uani 1 1 d .
H32A H 0.1723 0.9648 0.0914 0.098 Uiso 1 1 calc R
H32B H 0.1848 1.0294 0.1601 0.098 Uiso 1 1 calc R
H32C H 0.1499 1.0824 0.0914 0.098 Uiso 1 1 calc R
C33 C 0.07155(7) 1.1517(2) 0.12708(11) 0.0541(5) Uani 1 1 d .
C34 C 0.02704(8) 1.1079(3) 0.07484(14) 0.0761(8) Uani 1 1 d .
H34A H 0.0200 1.0397 0.0924 0.114 Uiso 1 1 calc R
H34B H 0.0269 1.0886 0.0330 0.114 Uiso 1 1 calc R
H34C H 0.0065 1.1682 0.0666 0.114 Uiso 1 1 calc R
C35 C 0.08968(9) 1.2266(3) 0.09107(14) 0.0732(8) Uani 1 1 d .
H35A H 0.0730 1.2962 0.0740 0.110 Uiso 1 1 calc R
H35B H 0.0891 1.1833 0.0539 0.110 Uiso 1 1 calc R
H35C H 0.1184 1.2474 0.1225 0.110 Uiso 1 1 calc R
C36 C 0.06651(9) 1.2227(3) 0.18016(15) 0.0770(8) Uani 1 1 d .
H36A H 0.0886 1.2804 0.1993 0.116 Uiso 1 1 calc R
H36B H 0.0684 1.1717 0.2155 0.116 Uiso 1 1 calc R
H36C H 0.0394 1.2608 0.1592 0.116 Uiso 1 1 calc R
P P 0.105154(17) 1.02152(5) 0.17335(3) 0.04452(14) Uani 1 1 d .
S1 S 0.180536(18) 1.19755(5) 0.24635(3) 0.05202(15) Uani 1 1 d .
S2 S 0.299794(17) 1.07563(5) 0.54455(3) 0.04928(15) Uani 1 1 d .
S3 S 0.152445(18) 0.73756(5) 0.48820(3) 0.05239(15) Uani 1 1 d .
S4 S 0.048419(17) 1.17272(5) 0.33974(3) 0.05599(16) Uani 1 1 d .
C1S C 0.02057(17) 0.6755(5) 0.2402(3) 0.0697(14) Uani 0.50 1 d PD
C2S C 0.00613(19) 0.5858(4) 0.1829(2) 0.0642(13) Uani 0.50 1 d PD
C3S C -0.0266(4) 0.5023(13) 0.1919(9) 0.072(3) Uani 0.50 1 d PD
C4S C 0.0053(6) 0.4316(5) 0.2602(7) 0.074(3) Uani 0.50 1 d PD
C5S C 0.0268(6) 0.5180(17) 0.3210(11) 0.114(7) Uani 0.50 1 d PD
C6S C 0.06673(18) 0.5696(5) 0.3227(3) 0.0708(14) Uani 0.50 1 d PD
C7S C -0.04820(16) 0.4247(5) -0.0510(2) 0.0631(13) Uani 0.50 1 d PD
Cl2S Cl -0.07327(4) 0.44401(13) -0.00484(7) 0.0689(4) Uani 0.50 1 d PD
Cl1S Cl 0.0000 0.5000 0.0000 0.0620(2) Uani 1 2 d SD

loop_
_atom_site_aniso_label
_atom_site_aniso_U_11
_atom_site_aniso_U_22
_atom_site_aniso_U_33
_atom_site_aniso_U_23
_atom_site_aniso_U_13
_atom_site_aniso_U_12
B 0.0586(16) 0.081(2) 0.0556(16) -0.0132(14) 0.0263(13) -0.0326(15)
C1 0.0396(10) 0.0556(12) 0.0329(9) 0.0011(8) 0.0166(8) -0.0055(9)
C2 0.0369(9) 0.0501(11) 0.0309(9) 0.0007(8) 0.0172(8) -0.0038(8)
C3 0.0333(9) 0.0454(10) 0.0333(9) -0.0003(7) 0.0165(7) -0.0002(8)
C4 0.0348(9) 0.0396(9) 0.0336(9) 0.0027(7) 0.0147(7) -0.0020(7)
C5 0.0370(9) 0.0422(10) 0.0297(9) 0.0076(7) 0.0124(7) 0.0006(8)
C6 0.0413(10) 0.0426(11) 0.0494(11) 0.0073(9) 0.0207(9) -0.0008(8)
C7 0.0441(11) 0.0476(11) 0.0503(12) 0.0120(9) 0.0210(10) -0.0003(9)
C8 0.0349(10) 0.0413(11) 0.0793(17) 0.0087(11) 0.0098(11) 0.0034(9)
C9 0.0296(10) 0.0540(13) 0.0763(16) 0.0102(11) 0.0103(10) -0.0022(9)
C10 0.0610(15) 0.0390(12) 0.098(2) 0.0171(12) 0.0295(15) 0.0118(11)
C11 0.0465(12) 0.0602(14) 0.0677(16) 0.0054(12) 0.0237(12) 0.0006(11)
C12 0.0451(13) 0.103(2) 0.0612(15) -0.0139(15) 0.0271(12) -0.0179(14)
C13 0.0649(16) 0.093(2) 0.0657(17) -0.0070(15) 0.0371(14) -0.0291(16)
C14 0.0405(10) 0.0419(11) 0.0607(13) 0.0074(9) 0.0224(10) -0.0019(8)
C15 0.0391(10) 0.0449(11) 0.0492(11) 0.0082(9) 0.0161(9) 0.0061(8)
C16 0.0703(14) 0.0498(12) 0.0400(11) 0.0010(9) 0.0345(11) 0.0106(10)
C17 0.0430(10) 0.0527(12) 0.0383(10) -0.0168(9) 0.0147(9) 0.0022(9)
C18 0.0390(10) 0.0457(10) 0.0347(9) 0.0033(8) 0.0151(8) -0.0003(8)
C19 0.0367(9) 0.0477(11) 0.0352(9) 0.0033(8) 0.0112(8) -0.0003(8)
C20 0.0421(11) 0.0622(13) 0.0505(12) -0.0092(10) 0.0236(10) -0.0163(10)
C21 0.0439(11) 0.0522(12) 0.0456(11) 0.0048(9) 0.0208(9) -0.0100(9)
C22 0.0420(10) 0.0555(12) 0.0354(10) 0.0010(8) 0.0178(8) -0.0070(9)
C23 0.0740(15) 0.0506(12) 0.0462(12) 0.0054(9) 0.0353(11) 0.0155(11)
C24 0.100(2) 0.0558(14) 0.0582(14) -0.0050(11) 0.0580(15) 0.0061(13)
C25 0.104(2) 0.0748(18) 0.0750(18) 0.0058(14) 0.0633(18) 0.0039(16)
C26 0.0482(12) 0.0680(15) 0.0442(12) -0.0025(10) 0.0136(10) 0.0033(11)
C27 0.0695(17) 0.0780(18) 0.0539(15) -0.0188(13) 0.0184(13) -0.0055(14)
C28 0.135(4) 0.136(3) 0.069(2) -0.052(2) 0.029(2) -0.035(3)
C29 0.0541(13) 0.0654(14) 0.0422(11) -0.0040(10) 0.0244(10) -0.0030(11)
C30 0.087(2) 0.0687(16) 0.0802(19) 0.0086(14) 0.0522(17) 0.0092(15)
C31 0.0710(17) 0.0694(16) 0.0773(18) -0.0173(14) 0.0364(15) -0.0088(14)
C32 0.0698(17) 0.0783(17) 0.0586(15) 0.0016(13) 0.0399(14) 0.0008(13)
C33 0.0416(11) 0.0691(14) 0.0448(12) 0.0008(10) 0.0152(9) 0.0030(10)
C34 0.0501(14) 0.096(2) 0.0584(15) -0.0044(14) 0.0068(12) 0.0049(14)
C35 0.0663(16) 0.0819(18) 0.0553(15) 0.0176(13) 0.0163(13) 0.0151(14)
C36 0.0645(16) 0.094(2) 0.0688(17) -0.0049(16) 0.0291(14) 0.0140(15)
P 0.0391(3) 0.0600(3) 0.0320(3) -0.0015(2) 0.0151(2) -0.0083(2)
S1 0.0497(3) 0.0658(4) 0.0352(3) 0.0064(2) 0.0161(2) -0.0151(2)
S2 0.0410(3) 0.0592(3) 0.0372(3) 0.0131(2) 0.0104(2) 0.0009(2)
S3 0.0483(3) 0.0451(3) 0.0608(3) 0.0095(2) 0.0237(3) -0.0050(2)
S4 0.0403(3) 0.0473(3) 0.0680(4) 0.0086(3) 0.0160(3) 0.0074(2)
C1S 0.066(3) 0.072(3) 0.054(3) -0.007(2) 0.014(2) -0.013(3)
C2S 0.083(4) 0.053(3) 0.044(2) 0.003(2) 0.021(2) -0.015(3)
C3S 0.076(6) 0.049(5) 0.090(9) -0.004(5) 0.039(7) -0.003(5)
C4S 0.074(9) 0.062(3) 0.055(9) 0.009(3) 0.005(6) -0.003(4)
C5S 0.134(12) 0.070(8) 0.079(7) -0.017(5) 0.004(7) -0.029(8)
C6S 0.066(3) 0.079(4) 0.057(3) -0.012(3) 0.021(3) -0.019(3)
C7S 0.063(3) 0.074(3) 0.042(2) -0.011(2) 0.017(2) -0.025(2)
Cl2S 0.0708(8) 0.0820(9) 0.0620(7) -0.0137(6) 0.0382(7) -0.0225(7)
Cl1S 0.0445(4) 0.0905(6) 0.0494(4) -0.0059(4) 0.0213(3) -0.0162(4)

loop_
_atom_type_symbol
_atom_type_description
_atom_type_scat_dispersion_real
_atom_type_scat_dispersion_imag
_atom_type_scat_source
C C 0.0033 0.0016 'International Tables Vol C Tables 4.2.6.8 and 6.1.1.4'
H H 0.0000 0.0000 'International Tables Vol C Tables 4.2.6.8 and 6.1.1.4'
B B 0.0013 0.0007 'International Tables Vol C Tables 4.2.6.8 and 6.1.1.4'
P P 0.1023 0.0942 'International Tables Vol C Tables 4.2.6.8 and 6.1.1.4'
S S 0.1246 0.1234 'International Tables Vol C Tables 4.2.6.8 and 6.1.1.4'
Cl Cl 0.1484 0.1585 'International Tables Vol C Tables 4.2.6.8 and 6.1.1.4'

loop_
_geom_angle_atom_site_label_1
_geom_angle_atom_site_label_2
_geom_angle_atom_site_label_3
_geom_angle
_geom_angle_site_symmetry_1
_geom_angle_site_symmetry_3
P B H0A 109.5 . .
P B H0B 109.5 . .
H0A B H0B 109.5 . .
P B H0C 109.5 . .
H0A B H0C 109.5 . .
H0B B H0C 109.5 . .
C2 C1 S1 111.51(15) . .
C2 C1 P 124.34(16) . .
S1 C1 P 124.15(11) . .
C1 C2 C3 113.07(18) . .
C1 C2 H2 123.5 . .
C3 C2 H2 123.5 . .
C22 C3 C4 117.59(16) . .
C22 C3 C2 111.99(16) . .
C4 C3 C2 130.21(17) . .
C19 C4 C5 112.40(16) . .
C19 C4 C3 115.91(16) . .
C5 C4 C3 130.69(17) . .
C18 C5 C4 111.16(17) . .
C18 C5 C6 116.36(16) . .
C4 C5 C6 132.30(17) . .
C15 C6 C7 111.67(18) . .
C15 C6 C5 115.91(18) . .
C7 C6 C5 132.41(18) . .
C14 C7 C6 111.13(18) . .
C14 C7 C8 116.93(19) . .
C6 C7 C8 131.2(2) . .
C11 C8 C9 111.1(2) . .
C11 C8 C7 118.7(2) . .
C9 C8 C7 129.9(2) . .
C10 C9 C8 114.4(2) . .
C10 C9 H9 122.8 . .
C8 C9 H9 122.8 . .
C9 C10 S4 111.02(18) . .
C9 C10 H10 124.5 . .
S4 C10 H10 124.5 . .
C8 C11 C12 123.3(2) . .
C8 C11 S4 112.50(19) . .
C12 C11 S4 124.0(2) . .
C13 C12 C11 117.5(2) . .
C13 C12 H12 121.2 . .
C11 C12 H12 121.2 . .
C12 C13 C14 122.2(3) . .
C12 C13 H13 118.9 . .
C14 C13 H13 118.9 . .
C13 C14 C7 120.9(2) . .
C13 C14 S3 126.14(19) . .
C7 C14 S3 112.48(15) . .
C6 C15 C16 124.5(2) . .
C6 C15 S3 111.96(15) . .
C16 C15 S3 123.48(16) . .
C17 C16 C15 118.06(19) . .
C17 C16 C23 123.6(2) . .
C15 C16 C23 118.3(2) . .
C16 C17 C18 117.90(18) . .
C16 C17 C26 123.9(2) . .
C18 C17 C26 118.2(2) . .
C17 C18 C5 124.65(18) . .
C17 C18 S2 123.41(15) . .
C5 C18 S2 111.74(14) . .
C20 C19 C4 123.31(18) . .
C20 C19 S2 125.00(16) . .
C4 C19 S2 111.55(14) . .
C21 C20 C19 120.01(19) . .
C21 C20 H20 120.0 . .
C19 C20 H20 120.0 . .
C20 C21 C22 119.06(19) . .
C20 C21 H21 120.5 . .
C22 C21 H21 120.5 . .
C3 C22 C21 123.02(18) . .
C3 C22 S1 110.87(14) . .
C21 C22 S1 125.76(16) . .
C16 C23 C24 114.44(18) . .
C16 C23 H23A 108.7 . .
C24 C23 H23A 108.7 . .
C16 C23 H23B 108.7 . .
C24 C23 H23B 108.7 . .
H23A C23 H23B 107.6 . .
C25 C24 C23 111.7(2) . .
C25 C24 H24A 109.3 . .
C23 C24 H24A 109.3 . .
C25 C24 H24B 109.3 . .
C23 C24 H24B 109.3 . .
H24A C24 H24B 107.9 . .
C24 C25 H25A 109.5 . .
C24 C25 H25B 109.5 . .
H25A C25 H25B 109.5 . .
C24 C25 H25C 109.5 . .
H25A C25 H25C 109.5 . .
H25B C25 H25C 109.5 . .
C17 C26 C27 113.4(2) . .
C17 C26 H26A 108.9 . .
C27 C26 H26A 108.9 . .
C17 C26 H26B 108.9 . .
C27 C26 H26B 108.9 . .
H26A C26 H26B 107.7 . .
C28 C27 C26 113.0(3) . .
C28 C27 H27A 109.0 . .
C26 C27 H27A 109.0 . .
C28 C27 H27B 109.0 . .
C26 C27 H27B 109.0 . .
H27A C27 H27B 107.8 . .
C27 C28 H28A 109.5 . .
C27 C28 H28B 109.5 . .
H28A C28 H28B 109.5 . .
C27 C28 H28C 109.5 . .
H28A C28 H28C 109.5 . .
H28B C28 H28C 109.5 . .
C31 C29 C32 108.8(2) . .
C31 C29 C30 108.9(2) . .
C32 C29 C30 109.0(2) . .
C31 C29 P 110.20(18) . .
C32 C29 P 114.85(17) . .
C30 C29 P 104.83(16) . .
C29 C30 H30A 109.5 . .
C29 C30 H30B 109.5 . .
H30A C30 H30B 109.5 . .
C29 C30 H30C 109.5 . .
H30A C30 H30C 109.5 . .
H30B C30 H30C 109.5 . .
C29 C31 H31A 109.5 . .
C29 C31 H31B 109.5 . .
H31A C31 H31B 109.5 . .
C29 C31 H31C 109.5 . .
H31A C31 H31C 109.5 . .
H31B C31 H31C 109.5 . .
C29 C32 H32A 109.5 . .
C29 C32 H32B 109.5 . .
H32A C32 H32B 109.5 . .
C29 C32 H32C 109.5 . .
H32A C32 H32C 109.5 . .
H32B C32 H32C 109.5 . .
C36 C33 C35 110.9(2) . .
C36 C33 C34 107.3(2) . .
C35 C33 C34 109.4(2) . .
C36 C33 P 106.06(17) . .
C35 C33 P 114.35(16) . .
C34 C33 P 108.59(19) . .
C33 C34 H34A 109.5 . .
C33 C34 H34B 109.5 . .
H34A C34 H34B 109.5 . .
C33 C34 H34C 109.5 . .
H34A C34 H34C 109.5 . .
H34B C34 H34C 109.5 . .
C33 C35 H35A 109.5 . .
C33 C35 H35B 109.5 . .
H35A C35 H35B 109.5 . .
C33 C35 H35C 109.5 . .
H35A C35 H35C 109.5 . .
H35B C35 H35C 109.5 . .
C33 C36 H36A 109.5 . .
C33 C36 H36B 109.5 . .
H36A C36 H36B 109.5 . .
C33 C36 H36C 109.5 . .
H36A C36 H36C 109.5 . .
H36B C36 H36C 109.5 . .
C1 P C33 105.03(10) . .
C1 P C29 106.36(10) . .
C33 P C29 112.96(11) . .
C1 P B 109.55(11) . .
C33 P B 111.83(13) . .
C29 P B 110.77(13) . .
C22 S1 C1 92.51(9) . .
C19 S2 C18 92.01(9) . .
C14 S3 C15 91.77(10) . .
C10 S4 C11 90.97(11) . .
C2S C1S C1S 103.1(4) . 2
C5S C2S C1S 111.4(11) 2 .
C5S C2S C3S 9.9(13) 2 .
C1S C2S C3S 105.5(7) . .
C5S C3S C4S 145(6) 2 2
C5S C3S C6S 85(5) 2 2
C4S C3S C6S 128.8(17) 2 2
C5S C3S C4S 142(5) 2 .
C4S C3S C4S 9.9(6) 2 .
C6S C3S C4S 128.3(14) 2 .
C5S C3S C2S 45(5) 2 .
C4S C3S C2S 107.9(13) 2 .
C6S C3S C2S 110.4(9) 2 .
C4S C3S C2S 100.9(11) . .
C4S C4S C3S 139.8(15) 2 2
C4S C4S C5S 138(3) 2 .
C3S C4S C5S 7.1(13) 2 .
C4S C4S C3S 30.3(12) 2 .
C3S C4S C3S 110.3(13) 2 .
C5S C4S C3S 109.9(6) . .
C4S C4S C5S 33(2) 2 2
C3S C4S C5S 108.8(5) 2 2
C5S C4S C5S 109.1(15) . 2
C3S C4S C5S 6.2(9) . 2
C3S C5S C6S 82(5) 2 .
C3S C5S C2S 125(6) 2 2
C6S C5S C2S 123.2(14) . 2
C3S C5S C4S 28(5) 2 .
C6S C5S C4S 109.3(15) . .
C2S C5S C4S 104.6(14) 2 .
C3S C5S C4S 32(5) 2 2
C6S C5S C4S 110.6(15) . 2
C2S C5S C4S 97.2(12) 2 2
C4S C5S C4S 8.8(7) . 2
C5S C6S C3S 12.6(12) . 2
Cl2S C7S Cl1S 100.7(2) . .
C7S Cl1S C7S 180.0(3) . 5_565

loop_
_geom_bond_atom_site_label_1
_geom_bond_atom_site_label_2
_geom_bond_distance
_geom_bond_site_symmetry_2
B P 1.919(3) .
B H0A 0.9600 .
B H0B 0.9600 .
B H0C 0.9600 .
C1 C2 1.372(3) .
C1 S1 1.737(2) .
C1 P 1.809(2) .
C2 C3 1.433(3) .
C2 H2 0.9300 .
C3 C22 1.412(3) .
C3 C4 1.449(3) .
C4 C19 1.415(3) .
C4 C5 1.424(2) .
C5 C18 1.419(3) .
C5 C6 1.449(3) .
C6 C15 1.416(3) .
C6 C7 1.432(3) .
C7 C14 1.429(3) .
C7 C8 1.433(3) .
C8 C11 1.368(3) .
C8 C9 1.413(3) .
C9 C10 1.370(3) .
C9 H9 0.9300 .
C10 S4 1.726(3) .
C10 H10 0.9300 .
C11 C12 1.439(4) .
C11 S4 1.740(3) .
C12 C13 1.328(4) .
C12 H12 0.9300 .
C13 C14 1.405(3) .
C13 H13 0.9300 .
C14 S3 1.720(2) .
C15 C16 1.420(3) .
C15 S3 1.735(2) .
C16 C17 1.394(3) .
C16 C23 1.508(3) .
C17 C18 1.410(3) .
C17 C26 1.501(3) .
C18 S2 1.730(2) .
C19 C20 1.402(3) .
C19 S2 1.727(2) .
C20 C21 1.345(3) .
C20 H20 0.9300 .
C21 C22 1.410(3) .
C21 H21 0.9300 .
C22 S1 1.723(2) .
C23 C24 1.532(3) .
C23 H23A 0.9700 .
C23 H23B 0.9700 .
C24 C25 1.479(4) .
C24 H24A 0.9700 .
C24 H24B 0.9700 .
C25 H25A 0.9600 .
C25 H25B 0.9600 .
C25 H25C 0.9600 .
C26 C27 1.525(3) .
C26 H26A 0.9700 .
C26 H26B 0.9700 .
C27 C28 1.518(5) .
C27 H27A 0.9700 .
C27 H27B 0.9700 .
C28 H28A 0.9600 .
C28 H28B 0.9600 .
C28 H28C 0.9600 .
C29 C31 1.506(4) .
C29 C32 1.517(3) .
C29 C30 1.522(4) .
C29 P 1.903(2) .
C30 H30A 0.9600 .
C30 H30B 0.9600 .
C30 H30C 0.9600 .
C31 H31A 0.9600 .
C31 H31B 0.9600 .
C31 H31C 0.9600 .
C32 H32A 0.9600 .
C32 H32B 0.9600 .
C32 H32C 0.9600 .
C33 C36 1.522(4) .
C33 C35 1.521(4) .
C33 C34 1.544(3) .
C33 P 1.884(2) .
C34 H34A 0.9600 .
C34 H34B 0.9600 .
C34 H34C 0.9600 .
C35 H35A 0.9600 .
C35 H35B 0.9600 .
C35 H35C 0.9600 .
C36 H36A 0.9600 .
C36 H36B 0.9600 .
C36 H36C 0.9600 .
C1S C2S 1.528(7) .
C1S C1S 1.732(12) 2
C2S C5S 1.381(19) 2
C2S C3S 1.600(13) .
C3S C5S 0.34(3) 2
C3S C4S 1.27(2) 2
C3S C6S 1.527(15) 2
C3S C4S 1.621(16) .
C4S C4S 0.43(2) 2
C4S C3S 1.27(2) 2
C4S C5S 1.556(17) .
C4S C5S 1.90(2) 2
C5S C3S 0.34(3) 2
C5S C6S 1.537(19) .
C5S C2S 1.381(19) 2
C5S C4S 1.90(2) 2
C6S C3S 1.527(15) 2
C7S Cl2S 1.681(5) .
C7S Cl1S 1.775(5) .
Cl1S C7S 1.775(5) 5_565
